data_7217184
loop_
_publ_author_name
'Qureshi, Naseem'
'Yufit, Dimitri S.'
'Steed, Kirsty M.'
'Howard, Judith A. K.'
'Steed, Jonathan W.'

_publ_section_title
;
 Hydrogen bonding effects in anion binding calixarenes
;
_journal_issue 36
_journal_name_full CrystEngComm
_journal_page_first 8413
_journal_paper_doi 10.1039/C4CE01240B
_journal_volume 16
_journal_year 2014
_chemical_formula_moiety 'C52 H56 N2 O4, 4 C3H6O'
_chemical_formula_sum 'C61 H84 N2 O7'
_chemical_formula_weight 957.30
_chemical_name_systematic
; 
 ? 
;
_space_group_IT_number 15
_symmetry_cell_setting monoclinic
_symmetry_Int_Tables_number 15
_symmetry_space_group_name_Hall '-C 2yc'
_symmetry_space_group_name_H-M 'C 1 2/c 1'
_atom_sites_solution_hydrogens geom
_atom_sites_solution_primary direct
_atom_sites_solution_secondary difmap
_audit_creation_method SHELXL-97
_cell_angle_alpha 90.00
_cell_angle_beta 91.170(10)
_cell_angle_gamma 90.00
_cell_formula_units_Z 4
_cell_length_a 21.951(4)
_cell_length_b 12.163(3)
_cell_length_c 21.185(3)
_cell_measurement_reflns_used 999
_cell_measurement_temperature 120(2)
_cell_measurement_theta_max 27.50
_cell_measurement_theta_min 3.25
_cell_volume 5655.0(19)
_computing_cell_refinement 'CrystalClear (Rigaku Inc., 2007)'
_computing_data_collection 'CrystalClear (Rigaku Inc., 2007)'
_computing_data_reduction 'CrystalClear (Rigaku Inc., 2007)'
_computing_molecular_graphics 'SHELXTL Ver. 6.14'
_computing_publication_material 'SHELXTL Ver. 6.14'
_computing_structure_refinement 'SHELXTL Ver. 6.14'
_computing_structure_solution 'SHELXTL Ver. 6.14 (Bruker-AXS, 2003)'
_diffrn_ambient_temperature 120(2)
_diffrn_detector_area_resol_mean 10.0000
_diffrn_measured_fraction_theta_full 0.998
_diffrn_measured_fraction_theta_max 0.998
_diffrn_measurement_device_type 'R-AXIS SPIDER'
_diffrn_measurement_method dtprofit.ref
_diffrn_radiation_monochromator 'Graphite Monochromator'
_diffrn_radiation_source 'fine-focus sealed tube'
_diffrn_radiation_type Mo-K\a
_diffrn_radiation_wavelength 0.71073
_diffrn_reflns_av_R_equivalents 0.0496
_diffrn_reflns_av_sigmaI/netI 0.0313
_diffrn_reflns_limit_h_max 28
_diffrn_reflns_limit_h_min -28
_diffrn_reflns_limit_k_max 15
_diffrn_reflns_limit_k_min -15
_diffrn_reflns_limit_l_max 27
_diffrn_reflns_limit_l_min -27
_diffrn_reflns_number 41276
_diffrn_reflns_theta_full 27.50
_diffrn_reflns_theta_max 27.50
_diffrn_reflns_theta_min 3.25
_exptl_absorpt_coefficient_mu 0.072
_exptl_absorpt_correction_T_max 1.0000
_exptl_absorpt_correction_T_min 0.6259
_exptl_absorpt_correction_type multi-scan
_exptl_crystal_colour colorless
_exptl_crystal_density_diffrn 1.124
_exptl_crystal_density_method 'not measured'
_exptl_crystal_description prism
_exptl_crystal_F_000 2080
_exptl_crystal_size_max 0.47
_exptl_crystal_size_mid 0.29
_exptl_crystal_size_min 0.20
_refine_diff_density_max 0.577
_refine_diff_density_min -0.574
_refine_diff_density_rms 0.061
_refine_ls_extinction_method none
_refine_ls_goodness_of_fit_ref 1.029
_refine_ls_hydrogen_treatment constr
_refine_ls_matrix_type full
_refine_ls_number_parameters 321
_refine_ls_number_reflns 6490
_refine_ls_number_restraints 24
_refine_ls_restrained_S_all 1.029
_refine_ls_R_factor_all 0.0784
_refine_ls_R_factor_gt 0.0649
_refine_ls_shift/su_max 0.009
_refine_ls_shift/su_mean 0.000
_refine_ls_structure_factor_coef Fsqd
_refine_ls_weighting_details 'calc w=1/[\s^2^(Fo^2^)+(0.1000P)^2^+8.0000P] where P=(Fo^2^+2Fc^2^)/3'
_refine_ls_weighting_scheme calc
_refine_ls_wR_factor_gt 0.1746
_refine_ls_wR_factor_ref 0.1923
_reflns_number_gt 5278
_reflns_number_total 6490
_reflns_threshold_expression >2sigma(I)
_cod_data_source_file c4ce01240b2.cif
_cod_data_source_block S1_s476f
_cod_depositor_comments
;
The following automatic conversions were performed:

'_symmetry_cell_setting' value 'Monoclinic' changed to 'monoclinic'
according to
/usr/data/users/saulius/crontab/automatic-downloads/rss-feeds/RSC/lib/dictionaries/cif_core.dic
dictionary named 'cif_core.dic' version 2.4.2 from
2011-04-26.

'_exptl_absorpt_correction_type' value 'Multi-scan'
changed to 'multi-scan' according to
/usr/data/users/saulius/crontab/automatic-downloads/rss-feeds/RSC/lib/dictionaries/cif_core.dic
dictionary named 'cif_core.dic' version 2.4.2 from 2011-04-26.

Automatic conversion script
Id: cif_fix_values 2281 2013-09-26 08:29:07Z andrius 

 Adding full bibliography for 7217180--7217187.cif.
;
_cod_original_cell_volume 5654.8(18)
_cod_original_sg_symbol_Hall '-C 2yc      '
_cod_original_sg_symbol_H-M 'C 1 2/c 1   '
_cod_database_code 7217184

loop_
_symmetry_equiv_pos_as_xyz
'x, y, z'
'-x, y, -z+1/2'
'x+1/2, y+1/2, z'
'-x+1/2, y+1/2, -z+1/2'
'-x, -y, -z'
'x, -y, z-1/2'
'-x+1/2, -y+1/2, -z'
'x+1/2, -y+1/2, z-1/2'

loop_
_atom_site_label
_atom_site_type_symbol
_atom_site_fract_x
_atom_site_fract_y
_atom_site_fract_z
_atom_site_U_iso_or_equiv
_atom_site_adp_type
_atom_site_occupancy
_atom_site_symmetry_multiplicity
_atom_site_calc_flag
_atom_site_refinement_flags
_atom_site_disorder_assembly
_atom_site_disorder_group
O1 O 0.06551(5) 0.24911(9) 0.33220(6) 0.0221(3) Uani 1 1 d . . .
O2 O 0.05431(6) 0.22453(11) 0.19479(6) 0.0286(3) Uani 1 1 d . . .
H2O H 0.0188 0.2294 0.1796 0.043 Uiso 1 1 calc R . .
N1 N 0.19613(9) 0.47166(18) 0.23876(10) 0.0478(5) Uani 1 1 d . . .
C1 C -0.00255(7) 0.12578(14) 0.42186(8) 0.0228(3) Uani 1 1 d . . .
H1A H 0.0005 0.2070 0.4225 0.027 Uiso 1 1 calc R . .
H1B H -0.0014 0.0999 0.4662 0.027 Uiso 1 1 calc R . .
C2 C 0.05241(7) 0.07913(14) 0.38802(8) 0.0213(3) Uani 1 1 d . . .
C3 C 0.08435(7) 0.14159(13) 0.34406(8) 0.0204(3) Uani 1 1 d . . .
C4 C 0.13243(7) 0.09637(14) 0.30998(8) 0.0216(3) Uani 1 1 d . . .
C5 C 0.15090(8) -0.01044(14) 0.32460(8) 0.0244(4) Uani 1 1 d . . .
H5 H 0.1847 -0.0406 0.3032 0.029 Uiso 1 1 calc R . .
C6 C 0.12160(8) -0.07499(14) 0.36956(8) 0.0256(4) Uani 1 1 d . A .
C7 C 0.07160(8) -0.02871(14) 0.39967(8) 0.0244(4) Uani 1 1 d . . .
H7 H 0.0500 -0.0720 0.4290 0.029 Uiso 1 1 calc R . .
C8 C 0.14545(10) -0.19026(16) 0.38690(10) 0.0341(4) Uani 1 1 d . . .
C9A C 0.19087(17) -0.1765(3) 0.44179(19) 0.0369(8) Uiso 0.60 1 d P A 1
H9AA H 0.2242 -0.1284 0.4289 0.044 Uiso 0.60 1 calc PR A 1
H9AC H 0.2073 -0.2485 0.4539 0.044 Uiso 0.60 1 calc PR A 1
H9AB H 0.1703 -0.1436 0.4778 0.044 Uiso 0.60 1 calc PR A 1
C9B C 0.2110(3) -0.1779(6) 0.4179(3) 0.0486(14) Uiso 0.40 1 d P A 2
H9BA H 0.2379 -0.1411 0.3882 0.058 Uiso 0.40 1 calc PR A 2
H9BC H 0.2274 -0.2509 0.4281 0.058 Uiso 0.40 1 calc PR A 2
H9BB H 0.2085 -0.1341 0.4566 0.058 Uiso 0.40 1 calc PR A 2
C10 C 0.09551(15) -0.2613(2) 0.41679(15) 0.0601(7) Uani 1 1 d . A .
H10B H 0.0808 -0.2249 0.4548 0.072 Uiso 1 1 calc R . .
H10C H 0.1124 -0.3335 0.4281 0.072 Uiso 1 1 calc R . .
H10A H 0.0616 -0.2708 0.3865 0.072 Uiso 1 1 calc R . .
C11 C 0.16584(15) -0.2529(2) 0.32873(13) 0.0598(8) Uani 1 1 d . A .
H11A H 0.1321 -0.2564 0.2978 0.072 Uiso 1 1 calc R . .
H11C H 0.1780 -0.3276 0.3409 0.072 Uiso 1 1 calc R . .
H11B H 0.2005 -0.2149 0.3101 0.072 Uiso 1 1 calc R . .
C12 C 0.16199(7) 0.15733(15) 0.25566(8) 0.0228(3) Uani 1 1 d . . .
H12A H 0.1511 0.2363 0.2576 0.027 Uiso 1 1 calc R . .
H12B H 0.2069 0.1511 0.2598 0.027 Uiso 1 1 calc R . .
C13 C 0.14083(7) 0.10999(14) 0.19259(8) 0.0215(3) Uani 1 1 d . . .
C14 C 0.08495(7) 0.14226(14) 0.16456(8) 0.0217(3) Uani 1 1 d . . .
C15 C 0.06362(7) 0.09336(14) 0.10857(8) 0.0215(3) Uani 1 1 d . . .
C16 C 0.09990(8) 0.01338(14) 0.08016(8) 0.0232(4) Uani 1 1 d . . .
H16 H 0.0857 -0.0198 0.0420 0.028 Uiso 1 1 calc R . .
C17 C 0.15612(8) -0.01934(14) 0.10587(8) 0.0239(4) Uani 1 1 d . . .
C18 C 0.17530(7) 0.03070(14) 0.16234(8) 0.0231(4) Uani 1 1 d . . .
H18 H 0.2134 0.0097 0.1807 0.028 Uiso 1 1 calc R . .
C19 C 0.19742(8) -0.10501(15) 0.07498(8) 0.0274(4) Uani 1 1 d . . .
C20 C 0.25869(9) -0.05072(17) 0.05950(10) 0.0338(4) Uani 1 1 d . . .
H20A H 0.2516 0.0107 0.0303 0.041 Uiso 1 1 calc R . .
H20C H 0.2853 -0.1050 0.0399 0.041 Uiso 1 1 calc R . .
H20B H 0.2781 -0.0233 0.0985 0.041 Uiso 1 1 calc R . .
C21 C 0.16888(10) -0.15101(19) 0.01374(10) 0.0391(5) Uani 1 1 d . . .
H21A H 0.1302 -0.1871 0.0231 0.047 Uiso 1 1 calc R . .
H21C H 0.1967 -0.2045 -0.0048 0.047 Uiso 1 1 calc R . .
H21B H 0.1615 -0.0908 -0.0162 0.047 Uiso 1 1 calc R . .
C22 C 0.20904(10) -0.20089(17) 0.12121(10) 0.0355(4) Uani 1 1 d . . .
H22C H 0.2280 -0.1727 0.1602 0.043 Uiso 1 1 calc R . .
H22B H 0.2363 -0.2546 0.1019 0.043 Uiso 1 1 calc R . .
H22A H 0.1703 -0.2364 0.1309 0.043 Uiso 1 1 calc R . .
C23 C 0.10011(8) 0.33181(15) 0.36586(9) 0.0276(4) Uani 1 1 d . . .
H23A H 0.1440 0.3245 0.3568 0.033 Uiso 1 1 calc R . .
H23B H 0.0948 0.3236 0.4119 0.033 Uiso 1 1 calc R . .
C24 C 0.07681(9) 0.44262(16) 0.34405(10) 0.0345(4) Uani 1 1 d . . .
H24B H 0.0995 0.5007 0.3673 0.041 Uiso 1 1 calc R . .
H24A H 0.0334 0.4491 0.3551 0.041 Uiso 1 1 calc R . .
C25 C 0.08279(9) 0.46308(16) 0.27285(10) 0.0340(4) Uani 1 1 d . . .
H25A H 0.0620 0.4031 0.2493 0.041 Uiso 1 1 calc R . .
H25B H 0.0621 0.5329 0.2616 0.041 Uiso 1 1 calc R . .
C26 C 0.14646(9) 0.46874(16) 0.25358(10) 0.0335(4) Uani 1 1 d . . .
O1S O -0.03027(11) 0.3954(2) 0.44606(13) 0.0870(8) Uani 1 1 d U . .
C1S C -0.13508(18) 0.3885(3) 0.42293(16) 0.0826(10) Uani 1 1 d U . .
H1SA H -0.1279 0.3090 0.4221 0.099 Uiso 1 1 calc R . .
H1SB H -0.1526 0.4120 0.3822 0.099 Uiso 1 1 calc R . .
H1SC H -0.1634 0.4062 0.4566 0.099 Uiso 1 1 calc R . .
C2S C -0.07808(16) 0.4450(3) 0.43443(15) 0.0708(9) Uani 1 1 d U . .
C3S C -0.0765(2) 0.5668(4) 0.4321(3) 0.1191(17) Uani 1 1 d U . .
H3SA H -0.0837 0.5913 0.3885 0.143 Uiso 1 1 calc R . .
H3SB H -0.0365 0.5928 0.4471 0.143 Uiso 1 1 calc R . .
H3SC H -0.1082 0.5966 0.4590 0.143 Uiso 1 1 calc R . .
O2S O 0.00476(19) -0.3036(2) 0.23763(16) 0.0464(8) Uiso 0.50 1 d P . 2
C4S C 0.0505(2) -0.1770(4) 0.1995(2) 0.0479(11) Uiso 0.50 1 d P . 1
H4SA H 0.0665 -0.2431 0.1814 0.072 Uiso 0.50 1 d PR . 1
H4SB H 0.0323 -0.1326 0.1667 0.072 Uiso 0.50 1 d PR . 1
H4SC H 0.0828 -0.1367 0.2200 0.072 Uiso 0.50 1 d PR . 1
C5S C 0.0000 -0.2083(2) 0.2500 0.0356(6) Uiso 1 2 d S . .
C6S C 0.0280(2) -0.1140(5) 0.2242(3) 0.0544(12) Uiso 0.50 1 d P . 2
H6SA H 0.0111 -0.0492 0.2429 0.082 Uiso 0.50 1 d PR . 2
H6SB H 0.0711 -0.1163 0.2327 0.082 Uiso 0.50 1 d PR . 2
H6SC H 0.0205 -0.1123 0.1793 0.082 Uiso 0.50 1 d PR . 2

loop_
_atom_site_aniso_label
_atom_site_aniso_U_11
_atom_site_aniso_U_22
_atom_site_aniso_U_33
_atom_site_aniso_U_23
_atom_site_aniso_U_13
_atom_site_aniso_U_12
O1 0.0213(6) 0.0199(6) 0.0250(6) -0.0016(5) -0.0005(4) -0.0020(4)
O2 0.0234(6) 0.0339(7) 0.0284(7) -0.0088(5) -0.0016(5) 0.0073(5)
N1 0.0368(10) 0.0608(13) 0.0459(11) -0.0027(9) 0.0025(8) -0.0119(9)
C1 0.0223(8) 0.0271(8) 0.0189(8) -0.0018(6) 0.0002(6) -0.0034(6)
C2 0.0212(7) 0.0250(8) 0.0177(7) -0.0021(6) -0.0023(6) -0.0032(6)
C3 0.0201(7) 0.0213(8) 0.0195(8) -0.0006(6) -0.0027(6) -0.0014(6)
C4 0.0205(7) 0.0243(8) 0.0198(8) -0.0032(6) -0.0019(6) -0.0024(6)
C5 0.0238(8) 0.0268(9) 0.0225(8) -0.0029(7) -0.0027(6) 0.0019(7)
C6 0.0316(9) 0.0223(8) 0.0227(8) -0.0018(7) -0.0066(7) 0.0011(7)
C7 0.0278(8) 0.0258(8) 0.0195(8) 0.0018(6) -0.0024(6) -0.0052(7)
C8 0.0444(11) 0.0250(9) 0.0324(10) -0.0003(7) -0.0088(8) 0.0044(8)
C10 0.083(2) 0.0273(11) 0.0712(18) 0.0119(11) 0.0163(15) 0.0055(12)
C11 0.089(2) 0.0339(12) 0.0576(16) 0.0039(11) 0.0222(14) 0.0249(13)
C12 0.0181(7) 0.0266(8) 0.0237(8) -0.0020(7) 0.0016(6) -0.0014(6)
C13 0.0200(7) 0.0243(8) 0.0203(8) 0.0003(6) 0.0016(6) -0.0015(6)
C14 0.0214(7) 0.0235(8) 0.0204(8) -0.0003(6) 0.0047(6) 0.0022(6)
C15 0.0203(7) 0.0245(8) 0.0199(8) 0.0007(6) 0.0019(6) 0.0015(6)
C16 0.0239(8) 0.0250(8) 0.0207(8) -0.0020(6) 0.0008(6) 0.0011(6)
C17 0.0236(8) 0.0245(8) 0.0238(8) -0.0007(7) 0.0020(6) 0.0028(6)
C18 0.0204(8) 0.0261(8) 0.0228(8) 0.0010(6) 0.0006(6) 0.0027(6)
C19 0.0272(8) 0.0286(9) 0.0261(9) -0.0047(7) -0.0014(7) 0.0081(7)
C20 0.0292(9) 0.0382(10) 0.0343(10) -0.0009(8) 0.0058(8) 0.0102(8)
C21 0.0390(11) 0.0416(11) 0.0364(11) -0.0147(9) -0.0064(8) 0.0157(9)
C22 0.0390(10) 0.0290(10) 0.0385(11) 0.0006(8) 0.0001(8) 0.0085(8)
C23 0.0281(9) 0.0263(9) 0.0285(9) -0.0066(7) 0.0014(7) -0.0064(7)
C24 0.0337(10) 0.0246(9) 0.0457(12) -0.0086(8) 0.0096(8) -0.0032(8)
C25 0.0288(9) 0.0251(9) 0.0479(12) 0.0029(8) -0.0013(8) -0.0019(7)
C26 0.0346(10) 0.0321(10) 0.0338(10) -0.0010(8) -0.0024(8) -0.0068(8)
O1S 0.0807(15) 0.0653(14) 0.117(2) 0.0088(13) 0.0353(14) 0.0244(12)
C1S 0.091(2) 0.105(3) 0.0528(18) -0.0006(18) 0.0101(16) 0.026(2)
C2S 0.081(2) 0.0711(19) 0.0616(18) 0.0114(15) 0.0321(16) 0.0309(17)
C3S 0.113(3) 0.086(3) 0.157(5) -0.022(3) -0.009(3) 0.051(3)

loop_
_atom_type_symbol
_atom_type_description
_atom_type_scat_dispersion_real
_atom_type_scat_dispersion_imag
_atom_type_scat_source
C C 0.0033 0.0016 'International Tables Vol C Tables 4.2.6.8 and 6.1.1.4'
H H 0.0000 0.0000 'International Tables Vol C Tables 4.2.6.8 and 6.1.1.4'
O O 0.0106 0.0060 'International Tables Vol C Tables 4.2.6.8 and 6.1.1.4'
N N 0.0061 0.0033 'International Tables Vol C Tables 4.2.6.8 and 6.1.1.4'

loop_
_geom_angle_atom_site_label_1
_geom_angle_atom_site_label_2
_geom_angle_atom_site_label_3
_geom_angle
_geom_angle_site_symmetry_1
_geom_angle_site_symmetry_3
_geom_angle_publ_flag
C3 O1 C23 114.50(13) . . yes
C14 O2 H2O 109.5 . . ?
C2 C1 C15 113.67(13) . 2 yes
C2 C1 H1A 108.8 . . ?
C15 C1 H1A 108.8 2 . ?
C2 C1 H1B 108.8 . . ?
C15 C1 H1B 108.8 2 . ?
H1A C1 H1B 107.7 . . ?
C7 C2 C3 118.22(15) . . yes
C7 C2 C1 120.29(15) . . yes
C3 C2 C1 121.48(15) . . yes
O1 C3 C2 118.57(14) . . yes
O1 C3 C4 119.92(14) . . yes
C2 C3 C4 121.44(15) . . yes
C5 C4 C3 117.99(15) . . yes
C5 C4 C12 119.64(15) . . yes
C3 C4 C12 122.27(15) . . yes
C4 C5 C6 122.54(16) . . yes
C4 C5 H5 118.7 . . ?
C6 C5 H5 118.7 . . ?
C7 C6 C5 117.38(16) . . yes
C7 C6 C8 121.62(16) . . yes
C5 C6 C8 120.95(17) . . yes
C2 C7 C6 122.25(16) . . yes
C2 C7 H7 118.9 . . ?
C6 C7 H7 118.9 . . ?
C11 C8 C9A 118.2(2) . . yes
C11 C8 C6 111.51(17) . . yes
C9A C8 C6 107.20(19) . . yes
C11 C8 C10 105.9(2) . . yes
C9A C8 C10 102.0(2) . . yes
C6 C8 C10 111.56(18) . . yes
C11 C8 C9B 95.9(3) . . yes
C9A C8 C9B 25.2(2) . . yes
C6 C8 C9B 108.4(3) . . yes
C10 C8 C9B 122.2(3) . . yes
C8 C9A H9AA 109.5 . . ?
C8 C9A H9AC 109.5 . . ?
C8 C9A H9AB 109.5 . . ?
C8 C9B H9BA 109.5 . . ?
C8 C9B H9BC 109.5 . . ?
H9BA C9B H9BC 109.5 . . ?
C8 C9B H9BB 109.5 . . ?
H9BA C9B H9BB 109.5 . . ?
H9BC C9B H9BB 109.5 . . ?
C8 C10 H10B 109.5 . . ?
C8 C10 H10C 109.5 . . ?
H10B C10 H10C 109.5 . . ?
C8 C10 H10A 109.5 . . ?
H10B C10 H10A 109.5 . . ?
H10C C10 H10A 109.5 . . ?
C8 C11 H11A 109.5 . . ?
C8 C11 H11C 109.5 . . ?
H11A C11 H11C 109.5 . . ?
C8 C11 H11B 109.5 . . ?
H11A C11 H11B 109.5 . . ?
H11C C11 H11B 109.5 . . ?
C13 C12 C4 110.63(13) . . yes
C13 C12 H12A 109.5 . . ?
C4 C12 H12A 109.5 . . ?
C13 C12 H12B 109.5 . . ?
C4 C12 H12B 109.5 . . ?
H12A C12 H12B 108.1 . . ?
C18 C13 C14 118.47(15) . . yes
C18 C13 C12 120.58(15) . . yes
C14 C13 C12 120.90(15) . . yes
O2 C14 C15 123.18(15) . . yes
O2 C14 C13 115.97(15) . . yes
C15 C14 C13 120.84(15) . . yes
C14 C15 C16 118.44(15) . . yes
C14 C15 C1 121.58(15) . 2 yes
C16 C15 C1 119.98(15) . 2 yes
C17 C16 C15 122.40(16) . . yes
C17 C16 H16 118.8 . . ?
C15 C16 H16 118.8 . . ?
C16 C17 C18 117.24(15) . . yes
C16 C17 C19 123.47(15) . . yes
C18 C17 C19 119.29(15) . . yes
C13 C18 C17 122.58(15) . . yes
C13 C18 H18 118.7 . . ?
C17 C18 H18 118.7 . . ?
C21 C19 C17 111.91(15) . . yes
C21 C19 C20 108.64(16) . . yes
C17 C19 C20 109.00(15) . . yes
C21 C19 C22 108.72(17) . . yes
C17 C19 C22 109.51(15) . . yes
C20 C19 C22 109.02(15) . . yes
C19 C20 H20A 109.5 . . ?
C19 C20 H20C 109.5 . . ?
H20A C20 H20C 109.5 . . ?
C19 C20 H20B 109.5 . . ?
H20A C20 H20B 109.5 . . ?
H20C C20 H20B 109.5 . . ?
C19 C21 H21A 109.5 . . ?
C19 C21 H21C 109.5 . . ?
H21A C21 H21C 109.5 . . ?
C19 C21 H21B 109.5 . . ?
H21A C21 H21B 109.5 . . ?
H21C C21 H21B 109.5 . . ?
C19 C22 H22C 109.5 . . ?
C19 C22 H22B 109.5 . . ?
H22C C22 H22B 109.5 . . ?
C19 C22 H22A 109.5 . . ?
H22C C22 H22A 109.5 . . ?
H22B C22 H22A 109.5 . . ?
O1 C23 C24 107.45(15) . . yes
O1 C23 H23A 110.2 . . ?
C24 C23 H23A 110.2 . . ?
O1 C23 H23B 110.2 . . ?
C24 C23 H23B 110.2 . . ?
H23A C23 H23B 108.5 . . ?
C23 C24 C25 114.17(16) . . yes
C23 C24 H24B 108.7 . . ?
C25 C24 H24B 108.7 . . ?
C23 C24 H24A 108.7 . . ?
C25 C24 H24A 108.7 . . ?
H24B C24 H24A 107.6 . . ?
C26 C25 C24 112.45(17) . . yes
C26 C25 H25A 109.1 . . ?
C24 C25 H25A 109.1 . . ?
C26 C25 H25B 109.1 . . ?
C24 C25 H25B 109.1 . . ?
H25A C25 H25B 107.8 . . ?
N1 C26 C25 179.1(2) . . yes
C2S C1S H1SA 109.5 . . ?
C2S C1S H1SB 109.5 . . ?
H1SA C1S H1SB 109.5 . . ?
C2S C1S H1SC 109.5 . . ?
H1SA C1S H1SC 109.5 . . ?
H1SB C1S H1SC 109.5 . . ?
O1S C2S C1S 122.2(3) . . yes
O1S C2S C3S 118.4(4) . . yes
C1S C2S C3S 119.4(3) . . yes
C2S C3S H3SA 109.5 . . ?
C2S C3S H3SB 109.5 . . ?
H3SA C3S H3SB 109.5 . . ?
C2S C3S H3SC 109.5 . . ?
H3SA C3S H3SC 109.5 . . ?
H3SB C3S H3SC 109.5 . . ?
O2S O2S C5S 76.22(15) 2 . yes
C5S C4S H4SA 109.4 . . ?
C5S C4S H4SB 109.5 . . ?
H4SA C4S H4SB 109.5 . . ?
C5S C4S H4SC 109.5 . . ?
H4SA C4S H4SC 109.5 . . ?
H4SB C4S H4SC 109.5 . . ?
C5S C4S H6SB 90.7 . . ?
H4SA C4S H6SB 131.4 . . ?
H4SB C4S H6SB 104.0 . . ?
H4SC C4S H6SB 23.8 . . ?
C5S C4S H6SC 90.8 . . ?
H4SA C4S H6SC 131.5 . . ?
H4SB C4S H6SC 23.9 . . ?
H4SC C4S H6SC 103.9 . . ?
H6SB C4S H6SC 90.1 . . ?
O2S C5S O2S 27.6(3) . 2 yes
O2S C5S C6S 155.8(3) . 2 yes
O2S C5S C6S 131.4(3) 2 2 yes
O2S C5S C6S 131.4(3) . . yes
O2S C5S C6S 155.8(3) 2 . yes
C6S C5S C6S 71.9(5) 2 . yes
O2S C5S C4S 116.2(3) . 2 yes
O2S C5S C4S 91.1(3) 2 2 yes
C6S C5S C4S 40.4(3) 2 2 yes
C6S C5S C4S 112.2(4) . 2 yes
O2S C5S C4S 91.1(3) . . yes
O2S C5S C4S 116.2(3) 2 . yes
C6S C5S C4S 112.2(4) 2 . yes
C6S C5S C4S 40.4(3) . . yes
C4S C5S C4S 152.6(4) 2 . yes
C5S C6S C6S 54.1(2) . 2 yes
C5S C6S H4SB 105.9 . . ?
C6S C6S H4SB 135.8 2 . ?
C5S C6S H4SC 106.0 . . ?
C6S C6S H4SC 141.1 2 . ?
H4SB C6S H4SC 78.2 . . ?
C5S C6S H6SA 109.3 . . ?
C6S C6S H6SA 55.3 2 . ?
H4SB C6S H6SA 126.4 . . ?
H4SC C6S H6SA 126.5 . . ?
C5S C6S H6SB 109.7 . . ?
C6S C6S H6SB 127.9 2 . ?
H4SB C6S H6SB 94.8 . . ?
H4SC C6S H6SB 18.6 . . ?
H6SA C6S H6SB 109.5 . . ?
C5S C6S H6SC 109.5 . . ?
C6S C6S H6SC 122.6 2 . ?
H4SB C6S H6SC 18.4 . . ?
H4SC C6S H6SC 94.6 . . ?
H6SA C6S H6SC 109.5 . . ?
H6SB C6S H6SC 109.5 . . ?

loop_
_geom_bond_atom_site_label_1
_geom_bond_atom_site_label_2
_geom_bond_distance
_geom_bond_site_symmetry_2
_geom_bond_publ_flag
O1 C3 1.393(2) . yes
O1 C23 1.441(2) . yes
O2 C14 1.372(2) . yes
O2 H2O 0.8400 . ?
N1 C26 1.141(3) . yes
C1 C2 1.525(2) . yes
C1 C15 1.527(2) 2 yes
C1 H1A 0.9900 . ?
C1 H1B 0.9900 . ?
C2 C7 1.398(2) . yes
C2 C3 1.401(2) . yes
C3 C4 1.403(2) . yes
C4 C5 1.394(2) . yes
C4 C12 1.525(2) . yes
C5 C6 1.401(3) . yes
C5 H5 0.9500 . ?
C6 C7 1.399(3) . yes
C6 C8 1.538(2) . yes
C7 H7 0.9500 . ?
C8 C11 1.524(3) . yes
C8 C9A 1.525(4) . yes
C8 C10 1.542(3) . yes
C8 C9B 1.577(7) . yes
C9A H9AA 0.9800 . ?
C9A H9AC 0.9800 . ?
C9A H9AB 0.9800 . ?
C9B H9BA 0.9800 . ?
C9B H9BC 0.9800 . ?
C9B H9BB 0.9800 . ?
C10 H10B 0.9800 . ?
C10 H10C 0.9800 . ?
C10 H10A 0.9800 . ?
C11 H11A 0.9800 . ?
C11 H11C 0.9800 . ?
C11 H11B 0.9800 . ?
C12 C13 1.519(2) . yes
C12 H12A 0.9900 . ?
C12 H12B 0.9900 . ?
C13 C18 1.390(2) . yes
C13 C14 1.408(2) . yes
C14 C15 1.399(2) . yes
C15 C16 1.401(2) . yes
C15 C1 1.527(2) 2 yes
C16 C17 1.397(2) . yes
C16 H16 0.9500 . ?
C17 C18 1.399(2) . yes
C17 C19 1.536(2) . yes
C18 H18 0.9500 . ?
C19 C21 1.535(3) . yes
C19 C20 1.540(3) . yes
C19 C22 1.541(3) . yes
C20 H20A 0.9800 . ?
C20 H20C 0.9800 . ?
C20 H20B 0.9800 . ?
C21 H21A 0.9800 . ?
C21 H21C 0.9800 . ?
C21 H21B 0.9800 . ?
C22 H22C 0.9800 . ?
C22 H22B 0.9800 . ?
C22 H22A 0.9800 . ?
C23 C24 1.510(3) . yes
C23 H23A 0.9900 . ?
C23 H23B 0.9900 . ?
C24 C25 1.537(3) . yes
C24 H24B 0.9900 . ?
C24 H24A 0.9900 . ?
C25 C26 1.466(3) . yes
C25 H25A 0.9900 . ?
C25 H25B 0.9900 . ?
O1S C2S 1.231(4) . yes
C1S C2S 1.444(5) . yes
C1S H1SA 0.9800 . ?
C1S H1SB 0.9800 . ?
C1S H1SC 0.9800 . ?
C2S C3S 1.482(6) . yes
C3S H3SA 0.9800 . ?
C3S H3SB 0.9800 . ?
C3S H3SC 0.9800 . ?
O2S O2S 0.568(6) 2 yes
O2S C5S 1.193(4) . yes
C4S C5S 1.602(5) . yes
C4S H4SA 0.9599 . ?
C4S H4SB 0.9600 . ?
C4S H4SC 0.9600 . ?
C4S H6SB 1.1092 . ?
C4S H6SC 1.1053 . ?
C5S O2S 1.193(4) 2 yes
C5S C6S 1.416(6) 2 yes
C5S C6S 1.416(6) . yes
C5S C4S 1.602(5) 2 yes
C6S C6S 1.661(11) 2 yes
C6S H4SB 1.2439 . ?
C6S H4SC 1.2405 . ?
C6S H6SA 0.9599 . ?
C6S H6SB 0.9599 . ?
C6S H6SC 0.9601 . ?

loop_
_geom_hbond_atom_site_label_D
_geom_hbond_atom_site_label_H
_geom_hbond_atom_site_label_A
_geom_hbond_distance_DH
_geom_hbond_distance_HA
_geom_hbond_distance_DA
_geom_hbond_angle_DHA
_geom_hbond_site_symmetry_A
O2 H2O O1 0.84 1.88 2.6967(17) 164.8 2
